data_7718259
loop_
_publ_author_name
'Luginin, Maksim'
'Snetkov, Dmitry'
'Sizova, Anastasia'
'Paderina, Aleksandra'
'Sizov, Vladimir'
'Grachova, Elena'

_publ_section_title
;
 Cyclometalated Au(III) complexes with alkynylphosphine oxide ligands:
 synthesis and photophysical properties.
;
_journal_issue 7
_journal_name_full 'Dalton transactions (Cambridge, England : 2003)'
_journal_page_first 2950
_journal_page_last 2963
_journal_paper_doi 10.1039/d4dt03250k
_journal_volume 54
_journal_year 2025
_chemical_formula_moiety 'C43 H29 Au N O P, C2 H3 N'
_chemical_formula_sum 'C45 H32 Au N2 O P'
_chemical_formula_weight 844.66
_space_group_crystal_system triclinic
_space_group_IT_number 2
_space_group_name_Hall '-P 1'
_space_group_name_H-M_alt 'P -1'
_atom_sites_solution_hydrogens geom
_atom_sites_solution_primary dual
_audit_creation_date 2023-10-19
_audit_creation_method
;
Olex2 1.5
(compiled 2023.08.24 svn.re1ec1418 for OlexSys, GUI svn.r6817)
;
_audit_update_record
;
2024-07-15 deposited with the CCDC.	2025-01-03 downloaded from the CCDC.
;
_cell_angle_alpha 97.520(3)
_cell_angle_beta 109.673(3)
_cell_angle_gamma 103.850(3)
_cell_formula_units_Z 2
_cell_length_a 10.8168(4)
_cell_length_b 11.9335(4)
_cell_length_c 14.7148(5)
_cell_measurement_reflns_used 14202
_cell_measurement_temperature 100(2)
_cell_measurement_theta_max 32.2440
_cell_measurement_theta_min 3.8730
_cell_volume 1689.46(12)
_computing_cell_refinement 'CrysAlisPro 1.171.41.95a (Rigaku OD, 2021)'
_computing_data_collection 'CrysAlisPro 1.171.41.95a (Rigaku OD, 2021)'
_computing_data_reduction 'CrysAlisPro 1.171.41.95a (Rigaku OD, 2021)'
_computing_molecular_graphics 'Olex2 1.5 (Dolomanov et al., 2009)'
_computing_publication_material 'Olex2 1.5 (Dolomanov et al., 2009)'
_computing_structure_refinement 'SHELXL 2014/7 (Sheldrick, 2015)'
_computing_structure_solution 'SHELXT 2014/5 (Sheldrick, 2014)'
_diffrn_ambient_environment N~2~
_diffrn_ambient_temperature 100(2)
_diffrn_detector 'CCD plate'
_diffrn_detector_area_resol_mean 10.3829
_diffrn_detector_type Atlas
_diffrn_measured_fraction_theta_full 0.992
_diffrn_measured_fraction_theta_max 0.993
_diffrn_measurement_details
;
List of Runs (angles in degrees, time in seconds):

  # Type    Start    End  Width  t~exp~   \w     \q     \k     \f   Frames
#--------------------------------------------------------------------------
  1  \w     23.00  50.00   1.00   50.00    --  -16.94  19.00 120.00   27
  2  \w   -100.00 -65.00   1.00   50.00    --  -16.94 178.00   0.00   35
  3  \w    -40.00  16.00   1.00   50.00    --  -16.94 -77.00 150.00   56
  4  \w   -105.00 -71.00   1.00   50.00    --  -16.94-178.00-180.00   34
  5  \w    -42.00   4.00   1.00   50.00    --  -16.94 -77.00   0.00   46
  6  \w    -91.00 -66.00   1.00   50.00    --  -16.94 178.00-120.00   25
  7  \w    -37.00 -11.00   1.00   50.00    --   18.97 -38.00-180.00   26
  8  \w      5.00  31.00   1.00   50.00    --   18.97 -38.00-180.00   26
  9  \w    -69.00 102.00   1.00   50.00    --   18.97   0.00  30.00  171
;
_diffrn_measurement_device 'four-circle diffractometer'
_diffrn_measurement_device_type 'SuperNova, Dual, Cu at home/near, Atlas'
_diffrn_measurement_method '\w scans'
_diffrn_orient_matrix_type 'CrysAlisPro convention (1999,Acta A55,543-557)'
_diffrn_orient_matrix_UB_11 0.0718898000
_diffrn_orient_matrix_UB_12 0.0219718000
_diffrn_orient_matrix_UB_13 0.0284341000
_diffrn_orient_matrix_UB_21 -0.0049649000
_diffrn_orient_matrix_UB_22 0.0583155000
_diffrn_orient_matrix_UB_23 0.0088942000
_diffrn_orient_matrix_UB_31 -0.0122165000
_diffrn_orient_matrix_UB_32 -0.0087052000
_diffrn_orient_matrix_UB_33 0.0433733000
_diffrn_radiation_monochromator mirror
_diffrn_radiation_probe x-ray
_diffrn_radiation_type 'Mo K\a'
_diffrn_radiation_wavelength 0.71073
_diffrn_reflns_av_R_equivalents 0.0259
_diffrn_reflns_av_unetI/netI 0.0307
_diffrn_reflns_Laue_measured_fraction_full 0.992
_diffrn_reflns_Laue_measured_fraction_max 0.993
_diffrn_reflns_limit_h_max 13
_diffrn_reflns_limit_h_min -13
_diffrn_reflns_limit_k_max 14
_diffrn_reflns_limit_k_min -14
_diffrn_reflns_limit_l_max 17
_diffrn_reflns_limit_l_min -18
_diffrn_reflns_number 16342
_diffrn_reflns_point_group_measured_fraction_full 0.992
_diffrn_reflns_point_group_measured_fraction_max 0.993
_diffrn_reflns_theta_full 25.242
_diffrn_reflns_theta_max 25.998
_diffrn_reflns_theta_min 3.019
_diffrn_source 'micro-focus sealed X-ray tube'
_diffrn_source_type 'SuperNova (Mo) X-ray Source'
_exptl_absorpt_coefficient_mu 4.442
_exptl_absorpt_correction_T_max 1.00000
_exptl_absorpt_correction_T_min 0.79853
_exptl_absorpt_correction_type multi-scan
_exptl_absorpt_process_details
;
CrysAlisPro 1.171.41.95a (Rigaku Oxford Diffraction, 2021)
Empirical absorption correction using spherical harmonics,
implemented in SCALE3 ABSPACK scaling algorithm.
;
_exptl_crystal_colour 'clear whiteish white'
_exptl_crystal_colour_lustre clear
_exptl_crystal_colour_modifier whiteish
_exptl_crystal_colour_primary white
_exptl_crystal_density_diffrn 1.660
_exptl_crystal_description prism
_exptl_crystal_F_000 836
_exptl_crystal_recrystallization_method 'Re-crystallisation from solvent'
_exptl_crystal_size_max 0.2
_exptl_crystal_size_mid 0.12
_exptl_crystal_size_min 0.08
_refine_diff_density_max 0.600
_refine_diff_density_min -0.888
_refine_diff_density_rms 0.078
_refine_ls_extinction_method none
_refine_ls_goodness_of_fit_ref 1.038
_refine_ls_hydrogen_treatment constr
_refine_ls_matrix_type full
_refine_ls_number_parameters 452
_refine_ls_number_reflns 6587
_refine_ls_number_restraints 0
_refine_ls_restrained_S_all 1.038
_refine_ls_R_factor_all 0.0197
_refine_ls_R_factor_gt 0.0175
_refine_ls_shift/su_max 0.002
_refine_ls_shift/su_mean 0.000
_refine_ls_structure_factor_coef Fsqd
_refine_ls_weighting_details 'w=1/[\s^2^(Fo^2^)+(0.0146P)^2^+0.7029P] where P=(Fo^2^+2Fc^2^)/3'
_refine_ls_weighting_scheme calc
_refine_ls_wR_factor_gt 0.0390
_refine_ls_wR_factor_ref 0.0399
_reflns_Friedel_coverage 0.000
_reflns_number_gt 6233
_reflns_number_total 6587
_reflns_threshold_expression 'I > 2\s(I)'
_cod_data_source_file d4dt03250k3.cif
_cod_data_source_block 0ver0-24646_mel224_1n2p
_cod_original_cell_volume 1689.46(11)
_cod_database_code 7718259
_shelx_shelxl_version_number 2014/7
_chemical_oxdiff_formula 'C43 H29 Au N O P'
_shelx_space_group_comment
;
The symmetry employed for this shelxl refinement is uniquely defined
by the following loop, which should always be used as a source of
symmetry information in preference to the above space-group names.
They are only intended as comments.
;
_shelx_estimated_absorpt_t_max 0.718
_shelx_estimated_absorpt_t_min 0.470
_olex2_refinement_description
;
1. Fixed Uiso
 At 1.2 times of:
  All C(H) groups
 At 1.5 times of:
  All C(H,H,H) groups
2.a Aromatic/amide H refined with riding coordinates:
 C16(H16), C24(H24), C25(H25), C13(H13), C30(H30), C33(H33), C10(H10), C2(H2),
 C39(H39), C31(H31), C22(H22), C27(H27), C34(H34), C15(H15), C28(H28), C21(H21),
  C37(H37), C40(H40), C42(H42), C9(H9), C35(H35), C41(H41), C8(H8), C5(H5),
 C14(H14), C43(H43), C36(H36), C3(H3), C4(H4)
2.b Idealised Me refined as rotating group:
 C1S(H1SA,H1SB,H1SC)
;
_olex2_submission_special_instructions 'No special instructions were received'
_oxdiff_exptl_absorpt_empirical_details
;
Empirical correction (ABSPACK) includes:
- Absorption correction using spherical harmonics
- Frame scaling
;
_oxdiff_exptl_absorpt_empirical_full_max 1.318
_oxdiff_exptl_absorpt_empirical_full_min 0.792

loop_
_space_group_symop_operation_xyz
'x, y, z'
'-x, -y, -z'

loop_
_atom_site_label
_atom_site_type_symbol
_atom_site_fract_x
_atom_site_fract_y
_atom_site_fract_z
_atom_site_U_iso_or_equiv
_atom_site_adp_type
_atom_site_occupancy
_atom_site_site_symmetry_order
_atom_site_calc_flag
_atom_site_refinement_flags_posn
_atom_site_refinement_flags_adp
_atom_site_refinement_flags_occupancy
_atom_site_disorder_assembly
_atom_site_disorder_group
Au1 Au 0.34302(2) 0.78231(2) -0.06078(2) 0.01291(3) Uani 1 1 d . . . . .
P1 P 0.74297(6) 0.17489(5) 0.64370(4) 0.01363(12) Uani 1 1 d . . . . .
N1 N 0.2916(2) 0.88925(18) -0.15166(13) 0.0192(5) Uani 1 1 d . . . . .
O1 O 0.64423(17) 0.16267(15) 0.69443(12) 0.0192(4) Uani 1 1 d . . . . .
C17 C 0.5378(3) 0.8678(2) -0.05512(16) 0.0159(5) Uani 1 1 d . . . . .
C12 C 0.5305(3) 0.9514(2) -0.11578(16) 0.0191(5) Uani 1 1 d . . . . .
C18 C 0.3935(2) 0.6838(2) 0.03463(16) 0.0146(5) Uani 1 1 d . . . . .
C1 C 0.1311(3) 0.7210(2) -0.10450(16) 0.0199(5) Uani 1 1 d . . . . .
C11 C 0.3950(3) 0.9659(2) -0.16476(16) 0.0208(6) Uani 1 1 d . . . . .
C7 C 0.1583(3) 0.8861(2) -0.18792(16) 0.0227(6) Uani 1 1 d . . . . .
C16 C 0.6636(3) 0.8501(2) -0.00886(17) 0.0200(5) Uani 1 1 d . . . . .
H16 H 0.6706 0.7955 0.0327 0.024 Uiso 1 1 calc R U . . .
C24 C 0.5486(2) 0.4034(2) 0.22370(16) 0.0143(5) Uani 1 1 d . . . . .
H24 H 0.5702 0.3329 0.2068 0.017 Uiso 1 1 calc R U . . .
C6 C 0.0675(3) 0.7891(2) -0.16575(17) 0.0219(5) Uani 1 1 d . . . . .
C19 C 0.4247(2) 0.6298(2) 0.09669(16) 0.0152(5) Uani 1 1 d . . . . .
C25 C 0.5008(2) 0.4618(2) 0.15060(16) 0.0149(5) Uani 1 1 d . . . . .
H25 H 0.4897 0.4306 0.0846 0.018 Uiso 1 1 calc R U . . .
C20 C 0.4685(2) 0.5660(2) 0.17234(16) 0.0134(5) Uani 1 1 d . . . . .
C13 C 0.6493(3) 1.0136(2) -0.12828(18) 0.0263(6) Uani 1 1 d . . . . .
H13 H 0.6446 1.0701 -0.1683 0.032 Uiso 1 1 calc R U . . .
C26 C 0.6170(2) 0.3808(2) 0.39955(15) 0.0123(5) Uani 1 1 d . . . . .
C30 C 0.6451(2) 0.1976(2) 0.44573(16) 0.0157(5) Uani 1 1 d . . . . .
H30 H 0.6341 0.1155 0.4263 0.019 Uiso 1 1 calc R U . . .
C33 C 1.0233(3) 0.2869(2) 0.69341(17) 0.0192(5) Uani 1 1 d . . . . .
H33 H 1.0019 0.2749 0.6241 0.023 Uiso 1 1 calc R U . . .
C10 C 0.3626(3) 1.0484(2) -0.21996(17) 0.0303(7) Uani 1 1 d . . . . .
H10 H 0.4316 1.1027 -0.2324 0.036 Uiso 1 1 calc R U . . .
C23 C 0.5661(2) 0.4452(2) 0.32232(16) 0.0132(5) Uani 1 1 d . . . . .
C2 C 0.0486(3) 0.6216(2) -0.09077(17) 0.0220(6) Uani 1 1 d . . . . .
H2 H 0.0901 0.5749 -0.0496 0.026 Uiso 1 1 calc R U . . .
C39 C 0.6838(2) -0.0659(2) 0.61410(17) 0.0185(5) Uani 1 1 d . . . . .
H39 H 0.6332 -0.0577 0.6550 0.022 Uiso 1 1 calc R U . . .
C31 C 0.6022(2) 0.2600(2) 0.37408(16) 0.0157(5) Uani 1 1 d . . . . .
H31 H 0.5618 0.2196 0.3061 0.019 Uiso 1 1 calc R U . . .
N1S N 0.0302(3) 0.7174(2) 0.54976(18) 0.0349(6) Uani 1 1 d . . . . .
C22 C 0.5310(2) 0.5484(2) 0.34310(16) 0.0132(5) Uani 1 1 d . . . . .
H22 H 0.5400 0.5784 0.4089 0.016 Uiso 1 1 calc R U . . .
C27 C 0.6796(2) 0.4375(2) 0.50114(16) 0.0143(5) Uani 1 1 d . . . . .
H27 H 0.6933 0.5200 0.5210 0.017 Uiso 1 1 calc R U . . .
C38 C 0.7504(2) 0.0334(2) 0.58945(16) 0.0159(5) Uani 1 1 d . . . . .
C32 C 0.9183(2) 0.2523(2) 0.72807(16) 0.0162(5) Uani 1 1 d . . . . .
C34 C 1.1585(3) 0.3386(2) 0.75921(18) 0.0225(6) Uani 1 1 d . . . . .
H34 H 1.2295 0.3623 0.7350 0.027 Uiso 1 1 calc R U . . .
C1S C 0.0740(3) 0.5645(2) 0.65690(19) 0.0261(6) Uani 1 1 d . . . . .
H1SA H 0.0553 0.4877 0.6134 0.039 Uiso 1 1 calc R U . . .
H1SB H 0.0130 0.5560 0.6937 0.039 Uiso 1 1 calc R U . . .
H1SC H 0.1702 0.5913 0.7037 0.039 Uiso 1 1 calc R U . . .
C15 C 0.7804(3) 0.9116(2) -0.02270(19) 0.0270(6) Uani 1 1 d . . . . .
H15 H 0.8661 0.8980 0.0090 0.032 Uiso 1 1 calc R U . . .
C28 C 0.7213(2) 0.3748(2) 0.57222(16) 0.0153(5) Uani 1 1 d . . . . .
H28 H 0.7623 0.4149 0.6403 0.018 Uiso 1 1 calc R U . . .
C21 C 0.4835(2) 0.6083(2) 0.27050(16) 0.0146(5) Uani 1 1 d . . . . .
H21 H 0.4609 0.6783 0.2871 0.018 Uiso 1 1 calc R U . . .
C37 C 0.9506(3) 0.2699(2) 0.82993(17) 0.0221(6) Uani 1 1 d . . . . .
H37 H 0.8800 0.2471 0.8546 0.026 Uiso 1 1 calc R U . . .
C40 C 0.6909(3) -0.1769(2) 0.57918(18) 0.0230(6) Uani 1 1 d . . . . .
H40 H 0.6428 -0.2449 0.5944 0.028 Uiso 1 1 calc R U . . .
C42 C 0.8356(3) -0.0903(2) 0.49871(18) 0.0218(5) Uani 1 1 d . . . . .
H42 H 0.8894 -0.0986 0.4603 0.026 Uiso 1 1 calc R U . . .
C29 C 0.7045(2) 0.2545(2) 0.54624(16) 0.0139(5) Uani 1 1 d . . . . .
C9 C 0.2265(4) 1.0492(2) -0.25636(19) 0.0369(8) Uani 1 1 d . . . . .
H9 H 0.2037 1.1070 -0.2921 0.044 Uiso 1 1 calc R U . . .
C35 C 1.1900(3) 0.3558(2) 0.86015(18) 0.0253(6) Uani 1 1 d . . . . .
H35 H 1.2827 0.3915 0.9054 0.030 Uiso 1 1 calc R U . . .
C41 C 0.7679(3) -0.1887(2) 0.52239(18) 0.0219(5) Uani 1 1 d . . . . .
H41 H 0.7742 -0.2646 0.4996 0.026 Uiso 1 1 calc R U . . .
C8 C 0.1238(3) 0.9689(3) -0.24223(18) 0.0323(7) Uani 1 1 d . . . . .
H8 H 0.0311 0.9700 -0.2690 0.039 Uiso 1 1 calc R U . . .
C2S C 0.0493(3) 0.6512(2) 0.59732(18) 0.0227(6) Uani 1 1 d . . . . .
C5 C -0.0766(3) 0.7585(3) -0.20825(18) 0.0299(6) Uani 1 1 d . . . . .
H5 H -0.1194 0.8065 -0.2471 0.036 Uiso 1 1 calc R U . . .
C14 C 0.7722(3) 0.9926(2) -0.0824(2) 0.0303(7) Uani 1 1 d . . . . .
H14 H 0.8522 1.0338 -0.0917 0.036 Uiso 1 1 calc R U . . .
C43 C 0.8259(3) 0.0204(2) 0.53044(17) 0.0201(5) Uani 1 1 d . . . . .
H43 H 0.8704 0.0874 0.5121 0.024 Uiso 1 1 calc R U . . .
C36 C 1.0868(3) 0.3210(2) 0.89511(18) 0.0280(6) Uani 1 1 d . . . . .
H36 H 1.1091 0.3321 0.9645 0.034 Uiso 1 1 calc R U . . .
C3 C -0.0942(3) 0.5893(3) -0.13651(18) 0.0291(6) Uani 1 1 d . . . . .
H3 H -0.1493 0.5193 -0.1284 0.035 Uiso 1 1 calc R U . . .
C4 C -0.1563(3) 0.6589(3) -0.19379(19) 0.0321(7) Uani 1 1 d . . . . .
H4 H -0.2540 0.6379 -0.2231 0.038 Uiso 1 1 calc R U . . .

loop_
_atom_site_aniso_label
_atom_site_aniso_U_11
_atom_site_aniso_U_22
_atom_site_aniso_U_33
_atom_site_aniso_U_23
_atom_site_aniso_U_13
_atom_site_aniso_U_12
Au1 0.01731(5) 0.01169(5) 0.01038(5) 0.00357(3) 0.00424(4) 0.00655(4)
P1 0.0158(3) 0.0133(3) 0.0152(3) 0.0068(2) 0.0069(2) 0.0072(2)
N1 0.0305(13) 0.0161(11) 0.0099(9) 0.0034(8) 0.0030(9) 0.0120(9)
O1 0.0207(9) 0.0218(10) 0.0223(8) 0.0102(7) 0.0125(7) 0.0101(7)
C17 0.0230(13) 0.0112(12) 0.0133(10) 0.0009(9) 0.0091(10) 0.0029(10)
C12 0.0310(15) 0.0120(12) 0.0121(10) -0.0006(9) 0.0086(10) 0.0037(10)
C18 0.0145(12) 0.0143(12) 0.0135(10) 0.0016(9) 0.0036(9) 0.0054(10)
C1 0.0198(13) 0.0250(14) 0.0137(11) -0.0004(10) 0.0046(10) 0.0095(11)
C11 0.0396(16) 0.0112(12) 0.0099(10) 0.0004(9) 0.0087(11) 0.0071(11)
C7 0.0337(16) 0.0181(13) 0.0127(11) 0.0009(9) 0.0007(11) 0.0149(12)
C16 0.0248(14) 0.0154(13) 0.0191(11) 0.0021(9) 0.0091(11) 0.0048(11)
C24 0.0162(12) 0.0118(12) 0.0166(11) 0.0028(9) 0.0072(10) 0.0064(9)
C6 0.0268(15) 0.0204(14) 0.0169(11) -0.0005(10) 0.0043(11) 0.0127(11)
C19 0.0155(12) 0.0142(12) 0.0160(11) 0.0017(9) 0.0075(10) 0.0036(10)
C25 0.0163(12) 0.0157(12) 0.0128(10) 0.0033(9) 0.0052(9) 0.0057(10)
C20 0.0099(11) 0.0145(12) 0.0147(10) 0.0049(9) 0.0029(9) 0.0036(9)
C13 0.0469(18) 0.0138(13) 0.0170(12) -0.0004(10) 0.0178(12) 0.0010(12)
C26 0.0096(11) 0.0140(12) 0.0146(10) 0.0035(9) 0.0052(9) 0.0047(9)
C30 0.0172(13) 0.0104(12) 0.0201(11) 0.0039(9) 0.0060(10) 0.0067(10)
C33 0.0216(14) 0.0207(13) 0.0165(11) 0.0072(10) 0.0061(10) 0.0085(11)
C10 0.052(2) 0.0161(14) 0.0138(11) 0.0041(10) 0.0043(12) 0.0065(13)
C23 0.0106(11) 0.0132(12) 0.0149(10) 0.0039(9) 0.0041(9) 0.0029(9)
C2 0.0210(14) 0.0284(15) 0.0172(11) 0.0045(10) 0.0077(10) 0.0085(11)
C39 0.0152(13) 0.0184(13) 0.0203(11) 0.0057(10) 0.0052(10) 0.0039(10)
C31 0.0168(12) 0.0156(12) 0.0148(11) 0.0024(9) 0.0050(10) 0.0076(10)
N1S 0.0434(16) 0.0444(16) 0.0378(13) 0.0231(12) 0.0255(12) 0.0286(13)
C22 0.0149(12) 0.0129(12) 0.0125(10) 0.0025(9) 0.0064(9) 0.0039(9)
C27 0.0170(12) 0.0102(11) 0.0165(11) 0.0033(9) 0.0064(10) 0.0054(9)
C38 0.0143(12) 0.0172(13) 0.0153(11) 0.0052(9) 0.0029(9) 0.0066(10)
C32 0.0185(13) 0.0131(12) 0.0173(11) 0.0059(9) 0.0045(10) 0.0076(10)
C34 0.0181(13) 0.0221(14) 0.0281(13) 0.0087(11) 0.0075(11) 0.0080(11)
C1S 0.0319(16) 0.0239(15) 0.0241(13) 0.0075(11) 0.0106(12) 0.0103(12)
C15 0.0230(15) 0.0244(15) 0.0301(14) -0.0015(11) 0.0118(12) 0.0027(12)
C28 0.0166(12) 0.0165(12) 0.0136(10) 0.0032(9) 0.0066(9) 0.0050(10)
C21 0.0149(12) 0.0129(12) 0.0184(11) 0.0045(9) 0.0069(10) 0.0072(9)
C37 0.0287(15) 0.0192(14) 0.0190(12) 0.0059(10) 0.0100(11) 0.0064(11)
C40 0.0201(14) 0.0155(13) 0.0296(13) 0.0066(10) 0.0063(11) 0.0026(11)
C42 0.0262(14) 0.0219(14) 0.0223(12) 0.0059(10) 0.0110(11) 0.0133(11)
C29 0.0140(12) 0.0159(12) 0.0153(11) 0.0072(9) 0.0067(9) 0.0074(10)
C9 0.062(2) 0.0197(15) 0.0172(12) 0.0069(11) -0.0028(13) 0.0167(15)
C35 0.0200(14) 0.0223(14) 0.0245(13) 0.0051(11) -0.0018(11) 0.0056(11)
C41 0.0206(14) 0.0149(13) 0.0258(12) 0.0023(10) 0.0024(11) 0.0080(11)
C8 0.0415(18) 0.0273(16) 0.0194(12) 0.0035(11) -0.0051(12) 0.0202(14)
C2S 0.0224(14) 0.0270(15) 0.0221(12) 0.0034(11) 0.0116(11) 0.0106(11)
C5 0.0291(16) 0.0364(17) 0.0211(13) 0.0012(11) 0.0003(11) 0.0211(13)
C14 0.0336(17) 0.0255(15) 0.0312(14) 0.0030(12) 0.0197(13) -0.0005(13)
C43 0.0244(14) 0.0183(13) 0.0222(12) 0.0101(10) 0.0100(11) 0.0101(11)
C36 0.0345(17) 0.0287(16) 0.0153(12) 0.0034(10) 0.0044(11) 0.0085(13)
C3 0.0239(15) 0.0370(17) 0.0236(13) 0.0021(12) 0.0100(12) 0.0054(13)
C4 0.0175(14) 0.0489(19) 0.0243(13) -0.0015(12) 0.0036(11) 0.0121(13)

loop_
_atom_type_symbol
_atom_type_description
_atom_type_scat_dispersion_real
_atom_type_scat_dispersion_imag
_atom_type_scat_source
C C 0.0033 0.0016 'International Tables Vol C Tables 4.2.6.8 and 6.1.1.4'
H H 0.0000 0.0000 'International Tables Vol C Tables 4.2.6.8 and 6.1.1.4'
Au Au -2.0133 8.8022 'International Tables Vol C Tables 4.2.6.8 and 6.1.1.4'
N N 0.0061 0.0033 'International Tables Vol C Tables 4.2.6.8 and 6.1.1.4'
O O 0.0106 0.0060 'International Tables Vol C Tables 4.2.6.8 and 6.1.1.4'
P P 0.1023 0.0942 'International Tables Vol C Tables 4.2.6.8 and 6.1.1.4'

loop_
_geom_angle_atom_site_label_1
_geom_angle_atom_site_label_2
_geom_angle_atom_site_label_3
_geom_angle
_geom_angle_site_symmetry_1
_geom_angle_site_symmetry_3
_geom_angle_publ_flag
N1 Au1 C17 81.16(9) . . ?
N1 Au1 C1 81.24(9) . . ?
C18 Au1 N1 176.75(8) . . ?
C18 Au1 C17 99.26(9) . . ?
C18 Au1 C1 98.57(10) . . ?
C1 Au1 C17 161.82(10) . . ?
O1 P1 C38 112.42(10) . . ?
O1 P1 C32 112.50(10) . . ?
O1 P1 C29 113.38(10) . . ?
C38 P1 C32 104.24(11) . . ?
C38 P1 C29 107.27(10) . . ?
C32 P1 C29 106.39(11) . . ?
C11 N1 Au1 117.33(17) . . ?
C7 N1 Au1 117.27(16) . . ?
C7 N1 C11 125.1(2) . . ?
C12 C17 Au1 110.58(18) . . ?
C16 C17 Au1 130.70(18) . . ?
C16 C17 C12 118.6(2) . . ?
C17 C12 C11 116.8(2) . . ?
C13 C12 C17 120.2(2) . . ?
C13 C12 C11 123.0(2) . . ?
C19 C18 Au1 176.0(2) . . ?
C6 C1 Au1 110.56(18) . . ?
C2 C1 Au1 130.4(2) . . ?
C2 C1 C6 118.7(2) . . ?
N1 C11 C12 113.9(2) . . ?
N1 C11 C10 118.0(3) . . ?
C10 C11 C12 128.1(2) . . ?
N1 C7 C6 113.1(2) . . ?
N1 C7 C8 117.8(3) . . ?
C8 C7 C6 129.0(3) . . ?
C17 C16 H16 119.7 . . ?
C17 C16 C15 120.7(2) . . ?
C15 C16 H16 119.7 . . ?
C25 C24 H24 119.1 . . ?
C25 C24 C23 121.8(2) . . ?
C23 C24 H24 119.1 . . ?
C1 C6 C7 117.2(2) . . ?
C5 C6 C1 120.0(2) . . ?
C5 C6 C7 122.7(2) . . ?
C18 C19 C20 177.6(3) . . ?
C24 C25 H25 119.5 . . ?
C24 C25 C20 120.9(2) . . ?
C20 C25 H25 119.5 . . ?
C25 C20 C19 120.7(2) . . ?
C25 C20 C21 118.0(2) . . ?
C21 C20 C19 121.3(2) . . ?
C12 C13 H13 120.1 . . ?
C14 C13 C12 119.7(2) . . ?
C14 C13 H13 120.1 . . ?
C31 C26 C23 120.86(19) . . ?
C31 C26 C27 117.3(2) . . ?
C27 C26 C23 121.8(2) . . ?
C31 C30 H30 119.7 . . ?
C31 C30 C29 120.5(2) . . ?
C29 C30 H30 119.7 . . ?
C32 C33 H33 119.7 . . ?
C34 C33 H33 119.7 . . ?
C34 C33 C32 120.5(2) . . ?
C11 C10 H10 120.9 . . ?
C9 C10 C11 118.2(3) . . ?
C9 C10 H10 120.9 . . ?
C24 C23 C26 120.9(2) . . ?
C22 C23 C24 116.9(2) . . ?
C22 C23 C26 122.18(19) . . ?
C1 C2 H2 119.6 . . ?
C1 C2 C3 120.8(3) . . ?
C3 C2 H2 119.6 . . ?
C38 C39 H39 119.9 . . ?
C40 C39 H39 119.9 . . ?
C40 C39 C38 120.2(2) . . ?
C26 C31 H31 119.2 . . ?
C30 C31 C26 121.5(2) . . ?
C30 C31 H31 119.2 . . ?
C23 C22 H22 119.1 . . ?
C21 C22 C23 121.9(2) . . ?
C21 C22 H22 119.1 . . ?
C26 C27 H27 119.5 . . ?
C28 C27 C26 121.0(2) . . ?
C28 C27 H27 119.5 . . ?
C39 C38 P1 116.99(17) . . ?
C39 C38 C43 119.4(2) . . ?
C43 C38 P1 123.51(18) . . ?
C33 C32 P1 121.32(17) . . ?
C33 C32 C37 119.4(2) . . ?
C37 C32 P1 119.13(18) . . ?
C33 C34 H34 120.1 . . ?
C35 C34 C33 119.9(2) . . ?
C35 C34 H34 120.1 . . ?
H1SA C1S H1SB 109.5 . . ?
H1SA C1S H1SC 109.5 . . ?
H1SB C1S H1SC 109.5 . . ?
C2S C1S H1SA 109.5 . . ?
C2S C1S H1SB 109.5 . . ?
C2S C1S H1SC 109.5 . . ?
C16 C15 H15 119.8 . . ?
C14 C15 C16 120.4(3) . . ?
C14 C15 H15 119.8 . . ?
C27 C28 H28 119.3 . . ?
C27 C28 C29 121.3(2) . . ?
C29 C28 H28 119.3 . . ?
C20 C21 H21 119.8 . . ?
C22 C21 C20 120.5(2) . . ?
C22 C21 H21 119.8 . . ?
C32 C37 H37 120.2 . . ?
C36 C37 C32 119.5(2) . . ?
C36 C37 H37 120.2 . . ?
C39 C40 H40 120.0 . . ?
C41 C40 C39 120.1(2) . . ?
C41 C40 H40 120.0 . . ?
C41 C42 H42 119.7 . . ?
C41 C42 C43 120.6(2) . . ?
C43 C42 H42 119.7 . . ?
C30 C29 P1 122.60(18) . . ?
C28 C29 P1 118.67(16) . . ?
C28 C29 C30 118.4(2) . . ?
C10 C9 H9 119.0 . . ?
C8 C9 C10 122.1(3) . . ?
C8 C9 H9 119.0 . . ?
C34 C35 H35 120.0 . . ?
C36 C35 C34 120.0(2) . . ?
C36 C35 H35 120.0 . . ?
C40 C41 C42 119.9(2) . . ?
C40 C41 H41 120.0 . . ?
C42 C41 H41 120.0 . . ?
C7 C8 H8 120.6 . . ?
C9 C8 C7 118.7(3) . . ?
C9 C8 H8 120.6 . . ?
N1S C2S C1S 178.9(3) . . ?
C6 C5 H5 119.9 . . ?
C4 C5 C6 120.1(3) . . ?
C4 C5 H5 119.9 . . ?
C13 C14 C15 120.5(2) . . ?
C13 C14 H14 119.7 . . ?
C15 C14 H14 119.7 . . ?
C38 C43 H43 120.1 . . ?
C42 C43 C38 119.8(2) . . ?
C42 C43 H43 120.1 . . ?
C37 C36 H36 119.6 . . ?
C35 C36 C37 120.7(2) . . ?
C35 C36 H36 119.6 . . ?
C2 C3 H3 119.9 . . ?
C4 C3 C2 120.2(3) . . ?
C4 C3 H3 119.9 . . ?
C5 C4 C3 120.1(3) . . ?
C5 C4 H4 120.0 . . ?
C3 C4 H4 120.0 . . ?

loop_
_geom_bond_atom_site_label_1
_geom_bond_atom_site_label_2
_geom_bond_distance
_geom_bond_site_symmetry_2
_geom_bond_publ_flag
Au1 N1 2.003(2) . ?
Au1 C17 2.077(2) . ?
Au1 C18 1.968(2) . ?
Au1 C1 2.070(3) . ?
P1 O1 1.4867(16) . ?
P1 C38 1.803(3) . ?
P1 C32 1.808(2) . ?
P1 C29 1.810(2) . ?
N1 C11 1.352(3) . ?
N1 C7 1.347(3) . ?
C17 C12 1.421(3) . ?
C17 C16 1.383(4) . ?
C12 C11 1.464(4) . ?
C12 C13 1.405(3) . ?
C18 C19 1.190(3) . ?
C1 C6 1.410(4) . ?
C1 C2 1.386(3) . ?
C11 C10 1.391(4) . ?
C7 C6 1.477(4) . ?
C7 C8 1.392(4) . ?
C16 H16 0.9500 . ?
C16 C15 1.395(3) . ?
C24 H24 0.9500 . ?
C24 C25 1.380(3) . ?
C24 C23 1.404(3) . ?
C6 C5 1.402(4) . ?
C19 C20 1.442(3) . ?
C25 H25 0.9500 . ?
C25 C20 1.397(3) . ?
C20 C21 1.407(3) . ?
C13 H13 0.9500 . ?
C13 C14 1.374(4) . ?
C26 C23 1.482(3) . ?
C26 C31 1.398(3) . ?
C26 C27 1.409(3) . ?
C30 H30 0.9500 . ?
C30 C31 1.387(3) . ?
C30 C29 1.396(3) . ?
C33 H33 0.9500 . ?
C33 C32 1.393(3) . ?
C33 C34 1.384(4) . ?
C10 H10 0.9500 . ?
C10 C9 1.389(5) . ?
C23 C22 1.399(3) . ?
C2 H2 0.9500 . ?
C2 C3 1.391(4) . ?
C39 H39 0.9500 . ?
C39 C38 1.392(3) . ?
C39 C40 1.386(4) . ?
C31 H31 0.9500 . ?
N1S C2S 1.133(4) . ?
C22 H22 0.9500 . ?
C22 C21 1.386(3) . ?
C27 H27 0.9500 . ?
C27 C28 1.380(3) . ?
C38 C43 1.395(3) . ?
C32 C37 1.394(3) . ?
C34 H34 0.9500 . ?
C34 C35 1.382(3) . ?
C1S H1SA 0.9800 . ?
C1S H1SB 0.9800 . ?
C1S H1SC 0.9800 . ?
C1S C2S 1.457(4) . ?
C15 H15 0.9500 . ?
C15 C14 1.387(4) . ?
C28 H28 0.9500 . ?
C28 C29 1.388(3) . ?
C21 H21 0.9500 . ?
C37 H37 0.9500 . ?
C37 C36 1.388(4) . ?
C40 H40 0.9500 . ?
C40 C41 1.380(4) . ?
C42 H42 0.9500 . ?
C42 C41 1.381(3) . ?
C42 C43 1.383(4) . ?
C9 H9 0.9500 . ?
C9 C8 1.376(4) . ?
C35 H35 0.9500 . ?
C35 C36 1.380(4) . ?
C41 H41 0.9500 . ?
C8 H8 0.9500 . ?
C5 H5 0.9500 . ?
C5 C4 1.379(4) . ?
C14 H14 0.9500 . ?
C43 H43 0.9500 . ?
C36 H36 0.9500 . ?
C3 H3 0.9500 . ?
C3 C4 1.386(4) . ?
C4 H4 0.9500 . ?

loop_
_geom_torsion_atom_site_label_1
_geom_torsion_atom_site_label_2
_geom_torsion_atom_site_label_3
_geom_torsion_atom_site_label_4
_geom_torsion
_geom_torsion_site_symmetry_1
_geom_torsion_site_symmetry_2
_geom_torsion_site_symmetry_3
_geom_torsion_site_symmetry_4
_geom_torsion_publ_flag
Au1 N1 C11 C12 5.0(3) . . . . ?
Au1 N1 C11 C10 -173.98(17) . . . . ?
Au1 N1 C7 C6 -8.8(3) . . . . ?
Au1 N1 C7 C8 173.11(17) . . . . ?
Au1 C17 C12 C11 3.0(2) . . . . ?
Au1 C17 C12 C13 -175.67(17) . . . . ?
Au1 C17 C16 C15 174.07(18) . . . . ?
Au1 C1 C6 C7 0.8(3) . . . . ?
Au1 C1 C6 C5 176.45(18) . . . . ?
Au1 C1 C2 C3 -172.50(19) . . . . ?
P1 C38 C43 C42 174.48(19) . . . . ?
P1 C32 C37 C36 175.0(2) . . . . ?
N1 C11 C10 C9 1.6(3) . . . . ?
N1 C7 C6 C1 5.1(3) . . . . ?
N1 C7 C6 C5 -170.5(2) . . . . ?
N1 C7 C8 C9 0.1(4) . . . . ?
O1 P1 C38 C39 -10.1(2) . . . . ?
O1 P1 C38 C43 174.17(19) . . . . ?
O1 P1 C32 C33 -171.22(19) . . . . ?
O1 P1 C32 C37 13.5(2) . . . . ?
O1 P1 C29 C30 -104.6(2) . . . . ?
O1 P1 C29 C28 68.6(2) . . . . ?
C17 C12 C11 N1 -5.3(3) . . . . ?
C17 C12 C11 C10 173.6(2) . . . . ?
C17 C12 C13 C14 0.7(3) . . . . ?
C17 C16 C15 C14 0.6(4) . . . . ?
C12 C17 C16 C15 -0.9(3) . . . . ?
C12 C11 C10 C9 -177.3(2) . . . . ?
C12 C13 C14 C15 -1.0(4) . . . . ?
C1 C6 C5 C4 -2.8(4) . . . . ?
C1 C2 C3 C4 -2.4(4) . . . . ?
C11 N1 C7 C6 177.3(2) . . . . ?
C11 N1 C7 C8 -0.8(3) . . . . ?
C11 C12 C13 C14 -177.9(2) . . . . ?
C11 C10 C9 C8 -2.2(4) . . . . ?
C7 N1 C11 C12 178.9(2) . . . . ?
C7 N1 C11 C10 -0.1(3) . . . . ?
C7 C6 C5 C4 172.6(2) . . . . ?
C16 C17 C12 C11 178.9(2) . . . . ?
C16 C17 C12 C13 0.3(3) . . . . ?
C16 C15 C14 C13 0.3(4) . . . . ?
C24 C25 C20 C19 177.1(2) . . . . ?
C24 C25 C20 C21 -1.3(3) . . . . ?
C24 C23 C22 C21 -1.1(3) . . . . ?
C6 C1 C2 C3 0.1(4) . . . . ?
C6 C7 C8 C9 -177.6(2) . . . . ?
C6 C5 C4 C3 0.5(4) . . . . ?
C19 C20 C21 C22 -177.4(2) . . . . ?
C25 C24 C23 C26 179.7(2) . . . . ?
C25 C24 C23 C22 0.8(3) . . . . ?
C25 C20 C21 C22 1.0(3) . . . . ?
C13 C12 C11 N1 173.4(2) . . . . ?
C13 C12 C11 C10 -7.8(4) . . . . ?
C26 C23 C22 C21 180.0(2) . . . . ?
C26 C27 C28 C29 0.7(4) . . . . ?
C33 C32 C37 C36 -0.4(4) . . . . ?
C33 C34 C35 C36 0.2(4) . . . . ?
C10 C9 C8 C7 1.4(4) . . . . ?
C23 C24 C25 C20 0.4(4) . . . . ?
C23 C26 C31 C30 -177.8(2) . . . . ?
C23 C26 C27 C28 177.4(2) . . . . ?
C23 C22 C21 C20 0.2(3) . . . . ?
C2 C1 C6 C7 -173.2(2) . . . . ?
C2 C1 C6 C5 2.5(3) . . . . ?
C2 C3 C4 C5 2.0(4) . . . . ?
C39 C38 C43 C42 -1.2(4) . . . . ?
C39 C40 C41 C42 -1.3(4) . . . . ?
C31 C26 C23 C24 -23.3(3) . . . . ?
C31 C26 C23 C22 155.5(2) . . . . ?
C31 C26 C27 C28 -1.5(3) . . . . ?
C31 C30 C29 P1 172.13(18) . . . . ?
C31 C30 C29 C28 -1.0(3) . . . . ?
C27 C26 C23 C24 157.8(2) . . . . ?
C27 C26 C23 C22 -23.3(3) . . . . ?
C27 C26 C31 C30 1.1(3) . . . . ?
C27 C28 C29 P1 -172.85(18) . . . . ?
C27 C28 C29 C30 0.6(3) . . . . ?
C38 P1 C32 C33 66.7(2) . . . . ?
C38 P1 C32 C37 -108.6(2) . . . . ?
C38 P1 C29 C30 20.2(2) . . . . ?
C38 P1 C29 C28 -166.70(18) . . . . ?
C38 C39 C40 C41 2.1(4) . . . . ?
C32 P1 C38 C39 112.0(2) . . . . ?
C32 P1 C38 C43 -63.7(2) . . . . ?
C32 P1 C29 C30 131.3(2) . . . . ?
C32 P1 C29 C28 -55.6(2) . . . . ?
C32 C33 C34 C35 0.2(4) . . . . ?
C32 C37 C36 C35 0.8(4) . . . . ?
C34 C33 C32 P1 -175.5(2) . . . . ?
C34 C33 C32 C37 -0.2(4) . . . . ?
C34 C35 C36 C37 -0.8(4) . . . . ?
C40 C39 C38 P1 -176.78(19) . . . . ?
C40 C39 C38 C43 -0.9(4) . . . . ?
C29 P1 C38 C39 -135.40(19) . . . . ?
C29 P1 C38 C43 48.9(2) . . . . ?
C29 P1 C32 C33 -46.5(2) . . . . ?
C29 P1 C32 C37 138.2(2) . . . . ?
C29 C30 C31 C26 0.2(4) . . . . ?
C41 C42 C43 C38 2.0(4) . . . . ?
C8 C7 C6 C1 -177.1(2) . . . . ?
C8 C7 C6 C5 7.3(4) . . . . ?
C43 C42 C41 C40 -0.8(4) . . . . ?
